data_4074712
loop_
_publ_author_name
'Sui-Seng, Christine'
'Groux, Laurent F.'
'Zargarian, Davit'

_publ_section_title
;
 Synthesis and Reactivities of Neutral and Cationic
 Indenyl&#x2212;Palladium Complexes
;
_journal_issue 3
_journal_name_full Organometallics
_journal_page_first 571
_journal_paper_doi 10.1021/om050826f
_journal_volume 25
_journal_year 2006
_chemical_compound_source 'Synthesized by the authors. See text'
_chemical_formula_moiety 'C47.50 H42 B Cl3 F4 P2 Pd'
_chemical_formula_sum 'C47.5 H42 B Cl3 F4 P2 Pd'
_chemical_formula_weight 974.31
_chemical_name_systematic
;
 ?
;
_space_group_IT_number 2
_symmetry_cell_setting triclinic
_symmetry_space_group_name_Hall '-P 1'
_symmetry_space_group_name_H-M 'P -1'
_atom_sites_solution_hydrogens geom
_atom_sites_solution_primary direct
_atom_sites_solution_secondary difmap
_audit_creation_method SHELXL-97
_cell_angle_alpha 75.9700(10)
_cell_angle_beta 84.2470(10)
_cell_angle_gamma 68.7630(10)
_cell_formula_units_Z 2
_cell_length_a 11.89300(10)
_cell_length_b 14.24750(10)
_cell_length_c 14.26240(10)
_cell_measurement_reflns_used 7071
_cell_measurement_temperature 220(2)
_cell_measurement_theta_max 72.93
_cell_measurement_theta_min 3.19
_cell_volume 2185.18(3)
_computing_cell_refinement 'SMART (Bruker, 1999)'
_computing_data_collection 'SAINT (Bruker, 1999)'
_computing_data_reduction 'SAINT (Bruker, 1999)'
_computing_molecular_graphics 'XP (Bruker, 1999)'
_computing_publication_material 'UdMX (local program)'
_computing_structure_refinement 'SHELXL97 (Sheldrick, 1997)'
_computing_structure_solution 'SHELXS97 (Sheldrick, 1997)'
_diffrn_ambient_temperature 220(2)
_diffrn_detector_area_resol_mean 5.5
_diffrn_measured_fraction_theta_full 0.99
_diffrn_measured_fraction_theta_max 0.957
_diffrn_measurement_device_type 'Bruker AXS Smart 2K/Platform'
_diffrn_measurement_method \w
_diffrn_radiation_monochromator graphite
_diffrn_radiation_source 'Sealed Tube'
_diffrn_radiation_type CuK\a
_diffrn_radiation_wavelength 1.54178
_diffrn_reflns_av_R_equivalents 0.027
_diffrn_reflns_av_sigmaI/netI 0.0312
_diffrn_reflns_limit_h_max 14
_diffrn_reflns_limit_h_min -14
_diffrn_reflns_limit_k_max 17
_diffrn_reflns_limit_k_min -17
_diffrn_reflns_limit_l_max 17
_diffrn_reflns_limit_l_min -17
_diffrn_reflns_number 26475
_diffrn_reflns_theta_full 72.84
_diffrn_reflns_theta_max 72.84
_diffrn_reflns_theta_min 3.19
_diffrn_standards_decay_% -0.03
_diffrn_standards_number 213
_exptl_absorpt_coefficient_mu 6.225
_exptl_absorpt_correction_T_max 0.7300
_exptl_absorpt_correction_T_min 0.4000
_exptl_absorpt_correction_type multi-scan
_exptl_absorpt_process_details 'Sadabs (Sheldrick,1996)'
_exptl_crystal_colour red
_exptl_crystal_density_diffrn 1.481
_exptl_crystal_density_meas ?
_exptl_crystal_density_method 'not measured'
_exptl_crystal_description block
_exptl_crystal_F_000 990
_exptl_crystal_size_max 0.19
_exptl_crystal_size_mid 0.15
_exptl_crystal_size_min 0.08
_refine_diff_density_max 0.759
_refine_diff_density_min -0.709
_refine_diff_density_rms 0.091
_refine_ls_extinction_method none
_refine_ls_goodness_of_fit_ref 1.003
_refine_ls_hydrogen_treatment constr
_refine_ls_matrix_type full
_refine_ls_number_parameters 605
_refine_ls_number_reflns 8353
_refine_ls_number_restraints 47
_refine_ls_restrained_S_all 1.021
_refine_ls_R_factor_all 0.0479
_refine_ls_R_factor_gt 0.0435
_refine_ls_shift/su_max 0.028
_refine_ls_shift/su_mean 0.001
_refine_ls_structure_factor_coef Fsqd
_refine_ls_weighting_details 'calc w=1/[\s^2^(Fo^2^)+(0.0951P)^2^] where P=(Fo^2^+2Fc^2^)/3'
_refine_ls_weighting_scheme calc
_refine_ls_wR_factor_gt 0.1186
_refine_ls_wR_factor_ref 0.1223
_reflns_number_gt 7401
_reflns_number_total 8353
_reflns_threshold_expression >2sigma(I)
_cod_data_source_file om050826fsi20051202_015906.cif
_cod_data_source_block susen5
_cod_depositor_comments
;
The following automatic conversions were performed:
'_atom_site_symetry_multiplicity' tag replaced with
'_atom_site_symmetry_multiplicity'.

Automatic conversion script
Id: cif_correct_tags 1440 2010-10-19 06:21:57Z saulius 

The following automatic conversions were performed:

'_symmetry_cell_setting' value 'Triclinic' changed to 'triclinic'
according to /home/saulius/struct/CIF-dictionaries/cif_core.dic
dictionary named 'cif_core.dic' version 2.4.1 from
2010-06-29.

'_geom_bond_publ_flag' value 'Y' changed to 'y'
according to /home/saulius/struct/CIF-dictionaries/cif_core.dic
dictionary named 'cif_core.dic' version 2.4.1 from 2010-06-29 (88
times).

'_geom_angle_publ_flag' value 'Y' changed to 'y' according
to /home/saulius/struct/CIF-dictionaries/cif_core.dic dictionary
named 'cif_core.dic' version 2.4.1 from 2010-06-29 (206
times).

'_geom_torsion_publ_flag' value 'Y' changed to 'y' according
to /home/saulius/struct/CIF-dictionaries/cif_core.dic dictionary
named 'cif_core.dic' version 2.4.1 from 2010-06-29 (524 times).

Automatic conversion script
Id: cif_fix_values 1715 2011-07-08 13:25:40Z adriana 

The following automatic conversions were performed:

'_exptl_crystal_density_meas' value 'none' was changed to '?' - the
value is perceived as not measured.

Automatic conversion script
Id: cif_fix_values 3008 2015-01-20 13:52:24Z robertas 
;
_cod_original_sg_symbol_H-M P-1
_cod_original_formula_sum 'C47.50 H42 B Cl3 F4 P2 Pd'
_cod_database_code 4074712

loop_
_symmetry_equiv_pos_as_xyz
'x, y, z'
'-x, -y, -z'

loop_
_atom_site_label
_atom_site_type_symbol
_atom_site_fract_x
_atom_site_fract_y
_atom_site_fract_z
_atom_site_U_iso_or_equiv
_atom_site_adp_type
_atom_site_occupancy
_atom_site_symmetry_multiplicity
_atom_site_calc_flag
_atom_site_refinement_flags
_atom_site_disorder_assembly
_atom_site_disorder_group
Pd Pd 0.086975(18) 0.297668(15) 0.249338(14) 0.02900(9) Uani 1 1 d . . .
P1 P 0.14212(7) 0.15687(6) 0.17944(5) 0.02900(17) Uani 1 1 d . . .
P2 P 0.13403(7) 0.22452(5) 0.41114(5) 0.02714(16) Uani 1 1 d . . .
C1 C 0.0374(3) 0.4712(2) 0.2525(3) 0.0425(8) Uani 1 1 d . . .
C2 C -0.0463(3) 0.4566(2) 0.1999(3) 0.0450(8) Uani 1 1 d . . .
H2 H -0.1344 0.4782 0.2124 0.054 Uiso 1 1 calc R . .
C3 C 0.0145(3) 0.4181(3) 0.1182(2) 0.0433(8) Uani 1 1 d . . .
H3 H -0.0260 0.4088 0.0657 0.052 Uiso 1 1 calc R . .
C3A C 0.1312(3) 0.4318(2) 0.1080(2) 0.0428(8) Uani 1 1 d . . .
C4 C 0.2199(4) 0.4197(3) 0.0373(3) 0.0579(10) Uani 1 1 d . . .
H4 H 0.2119 0.3957 -0.0167 0.070 Uiso 1 1 calc R . .
C5 C 0.3201(5) 0.4431(4) 0.0466(4) 0.0758(14) Uani 1 1 d . . .
H5 H 0.3803 0.4358 -0.0019 0.091 Uiso 1 1 calc R . .
C6 C 0.3336(5) 0.4772(4) 0.1259(4) 0.0791(15) Uani 1 1 d . . .
H6 H 0.4021 0.4943 0.1295 0.095 Uiso 1 1 calc R . .
C7 C 0.2495(5) 0.4868(3) 0.2001(4) 0.0635(12) Uani 1 1 d . . .
H7 H 0.2611 0.5076 0.2550 0.076 Uiso 1 1 calc R . .
C7A C 0.1466(4) 0.4647(2) 0.1912(3) 0.0439(8) Uani 1 1 d . . .
C8 C 0.0140(5) 0.5158(3) 0.3406(3) 0.0609(11) Uani 1 1 d . . .
H8A H 0.0082 0.5875 0.3220 0.091 Uiso 1 1 calc R . .
H8B H 0.0796 0.4772 0.3855 0.091 Uiso 1 1 calc R . .
H8C H -0.0611 0.5115 0.3713 0.091 Uiso 1 1 calc R . .
C21 C 0.2871(3) 0.0615(3) 0.2218(2) 0.0373(7) Uani 1 1 d . . .
C22 C 0.3098(4) -0.0436(3) 0.2532(3) 0.0493(9) Uani 1 1 d . . .
H22 H 0.2476 -0.0695 0.2525 0.059 Uiso 1 1 calc R . .
C23 C 0.4221(5) -0.1104(4) 0.2855(3) 0.0694(14) Uani 1 1 d . . .
H23 H 0.4354 -0.1812 0.3079 0.083 Uiso 1 1 calc R . .
C24 C 0.5132(5) -0.0756(5) 0.2855(3) 0.0800(17) Uani 1 1 d . . .
H24 H 0.5898 -0.1222 0.3070 0.096 Uiso 1 1 calc R . .
C25 C 0.4944(4) 0.0283(5) 0.2540(3) 0.0736(15) Uani 1 1 d . . .
H25 H 0.5585 0.0523 0.2532 0.088 Uiso 1 1 calc R . .
C26 C 0.3814(3) 0.0974(3) 0.2235(3) 0.0502(9) Uani 1 1 d . . .
H26 H 0.3682 0.1685 0.2039 0.060 Uiso 1 1 calc R . .
C31 C 0.0339(3) 0.0908(2) 0.1902(2) 0.0348(7) Uani 1 1 d . . .
C32 C -0.0656(4) 0.1146(4) 0.2497(3) 0.0538(10) Uani 1 1 d . . .
H32 H -0.0762 0.1622 0.2883 0.065 Uiso 1 1 calc R . .
C33 C -0.1512(5) 0.0678(5) 0.2526(3) 0.0741(15) Uani 1 1 d . . .
H33 H -0.2189 0.0834 0.2938 0.089 Uiso 1 1 calc R . .
C34 C -0.1368(4) -0.0006(4) 0.1957(3) 0.0649(12) Uani 1 1 d . . .
H34 H -0.1950 -0.0314 0.1975 0.078 Uiso 1 1 calc R . .
C35 C -0.0380(4) -0.0243(3) 0.1363(3) 0.0545(10) Uani 1 1 d . . .
H35 H -0.0287 -0.0709 0.0970 0.065 Uiso 1 1 calc R . .
C36 C 0.0481(4) 0.0200(3) 0.1337(3) 0.0435(8) Uani 1 1 d . . .
H36 H 0.1168 0.0023 0.0937 0.052 Uiso 1 1 calc R . .
C41 C 0.2370(3) 0.2771(2) 0.4483(2) 0.0330(6) Uani 1 1 d . . .
C42 C 0.2276(4) 0.3048(3) 0.5367(3) 0.0488(9) Uani 1 1 d . . .
H42 H 0.1663 0.2956 0.5810 0.059 Uiso 1 1 calc R . .
C43 C 0.3085(4) 0.3462(4) 0.5600(3) 0.0625(11) Uani 1 1 d . . .
H43 H 0.3021 0.3642 0.6200 0.075 Uiso 1 1 calc R . .
C44 C 0.3967(4) 0.3604(3) 0.4953(3) 0.0570(11) Uani 1 1 d . . .
H44 H 0.4500 0.3895 0.5106 0.068 Uiso 1 1 calc R . .
C45 C 0.4087(3) 0.3326(3) 0.4078(3) 0.0507(9) Uani 1 1 d . . .
H45 H 0.4704 0.3418 0.3642 0.061 Uiso 1 1 calc R . .
C46 C 0.3290(3) 0.2910(3) 0.3846(3) 0.0410(7) Uani 1 1 d . . .
H46 H 0.3373 0.2720 0.3249 0.049 Uiso 1 1 calc R . .
C51 C 0.2037(3) 0.0850(2) 0.4563(2) 0.0281(6) Uani 1 1 d . . .
C52 C 0.1376(3) 0.0231(2) 0.4512(2) 0.0344(6) Uani 1 1 d . . .
H52 H 0.0598 0.0535 0.4250 0.041 Uiso 1 1 calc R . .
C53 C 0.1861(3) -0.0827(3) 0.4845(2) 0.0396(7) Uani 1 1 d . . .
H53 H 0.1411 -0.1240 0.4808 0.047 Uiso 1 1 calc R . .
C54 C 0.3003(3) -0.1282(3) 0.5231(3) 0.0417(8) Uani 1 1 d . . .
H54 H 0.3332 -0.2003 0.5455 0.050 Uiso 1 1 calc R . .
C55 C 0.3656(3) -0.0674(3) 0.5286(3) 0.0437(8) Uani 1 1 d . . .
H55 H 0.4432 -0.0981 0.5552 0.052 Uiso 1 1 calc R . .
C56 C 0.3180(3) 0.0390(3) 0.4954(2) 0.0377(7) Uani 1 1 d . . .
H56 H 0.3634 0.0798 0.4994 0.045 Uiso 1 1 calc R . .
C61 C 0.0007(3) 0.2552(2) 0.4902(2) 0.0318(6) Uani 1 1 d . . .
C62 C -0.1099(3) 0.3251(2) 0.4528(2) 0.0378(7) Uani 1 1 d . . .
H62 H -0.1164 0.3549 0.3862 0.045 Uiso 1 1 calc R . .
C63 C -0.2106(3) 0.3513(3) 0.5125(3) 0.0492(9) Uani 1 1 d . . .
H63 H -0.2846 0.3987 0.4862 0.059 Uiso 1 1 calc R . .
C64 C -0.2024(4) 0.3081(3) 0.6102(3) 0.0531(10) Uani 1 1 d . . .
H64 H -0.2702 0.3268 0.6509 0.064 Uiso 1 1 calc R . .
C65 C -0.0935(4) 0.2369(3) 0.6480(3) 0.0495(9) Uani 1 1 d . . .
H65 H -0.0880 0.2067 0.7145 0.059 Uiso 1 1 calc R . .
C66 C 0.0073(3) 0.2098(3) 0.5887(2) 0.0388(7) Uani 1 1 d . . .
H66 H 0.0804 0.1606 0.6150 0.047 Uiso 1 1 calc R . .
C71 C 0.1621(3) 0.1894(2) 0.0476(2) 0.0353(7) Uani 1 1 d . . .
C72 C 0.2742(4) 0.1707(3) 0.0025(3) 0.0465(8) Uani 1 1 d . . .
H72 H 0.3445 0.1367 0.0395 0.056 Uiso 1 1 calc R . .
C73 C 0.2832(4) 0.2020(4) -0.0970(3) 0.0594(11) Uani 1 1 d . . .
H73 H 0.3596 0.1895 -0.1270 0.071 Uiso 1 1 calc R . .
C74 C 0.1810(5) 0.2513(3) -0.1521(3) 0.0608(11) Uani 1 1 d . . .
H74 H 0.1878 0.2726 -0.2195 0.073 Uiso 1 1 calc R . .
C75 C 0.0677(4) 0.2696(3) -0.1082(3) 0.0506(9) Uani 1 1 d . . .
H75 H -0.0022 0.3024 -0.1458 0.061 Uiso 1 1 calc R . .
C76 C 0.0584(3) 0.2390(3) -0.0086(2) 0.0401(7) Uani 1 1 d . . .
H76 H -0.0181 0.2518 0.0213 0.048 Uiso 1 1 calc R . .
B1A B 0.5849(9) 0.5364(9) 0.2605(8) 0.085(6) Uiso 0.50 1 d PD . .
F1A F 0.5580(15) 0.5267(16) 0.1765(10) 0.256(12) Uani 0.50 1 d PD A .
F2A F 0.6299(18) 0.4419(11) 0.3143(15) 0.339(17) Uani 0.50 1 d PD A .
F3A F 0.6664(12) 0.5823(14) 0.2435(10) 0.173(6) Uani 0.50 1 d PD A .
F4A F 0.4870(10) 0.5892(16) 0.3053(13) 0.214(9) Uani 0.50 1 d PD A .
B1B B 0.5698(9) 0.5636(9) 0.2632(6) 0.045(2) Uiso 0.50 1 d PD A -2
F1B F 0.5433(14) 0.5621(8) 0.1816(7) 0.157(7) Uani 0.50 1 d PD A -2
F2B F 0.6815(7) 0.5017(8) 0.2989(7) 0.100(3) Uani 0.50 1 d PD A -2
F3B F 0.5490(15) 0.6620(6) 0.2585(8) 0.155(5) Uani 0.50 1 d PD A -2
F4B F 0.5110(18) 0.5259(14) 0.3367(13) 0.195(9) Uani 0.50 1 d PD A -2
C90A C 0.3840(9) 0.7752(9) 0.0637(8) 0.085(3) Uani 0.62 1 d PD B -3
H90A H 0.4199 0.7300 0.0185 0.102 Uiso 0.62 1 calc PR B -3
H90B H 0.4361 0.7495 0.1203 0.102 Uiso 0.62 1 calc PR B -3
Cl1A Cl 0.3774(4) 0.9033(3) 0.0071(3) 0.0771(8) Uani 0.62 1 d PD B -3
Cl2A Cl 0.2408(4) 0.7698(4) 0.1002(5) 0.1052(13) Uani 0.62 1 d PD B -3
C90B C 0.381(2) 0.7514(16) -0.004(3) 0.52(8) Uani 0.38 1 d PD C -4
H90C H 0.3718 0.7457 -0.0701 0.630 Uiso 0.38 1 calc PR C -4
H90D H 0.4475 0.6912 0.0272 0.630 Uiso 0.38 1 calc PR C -4
Cl1B Cl 0.2482(15) 0.7659(12) 0.0618(14) 0.242(9) Uani 0.38 1 d PD C -4
Cl2B Cl 0.3997(10) 0.8677(10) -0.0035(9) 0.203(6) Uani 0.38 1 d PD C -4
C91 C 0.6572(14) 0.3138(12) 0.2099(13) 0.143(7) Uani 0.50 1 d PD . .
H91A H 0.6022 0.3821 0.2172 0.172 Uiso 0.50 1 calc PR . .
H91B H 0.7054 0.2810 0.2686 0.172 Uiso 0.50 1 calc PR . .
Cl3 Cl 0.7511(4) 0.3286(3) 0.1136(4) 0.156(2) Uani 0.50 1 d PD . .
Cl4 Cl 0.5733(3) 0.2403(3) 0.1991(3) 0.1087(11) Uani 0.50 1 d PD . .

loop_
_atom_site_aniso_label
_atom_site_aniso_U_11
_atom_site_aniso_U_22
_atom_site_aniso_U_33
_atom_site_aniso_U_23
_atom_site_aniso_U_13
_atom_site_aniso_U_12
Pd 0.03172(13) 0.02298(13) 0.02899(13) -0.00372(8) -0.00529(9) -0.00576(9)
P1 0.0315(4) 0.0271(4) 0.0279(4) -0.0066(3) -0.0020(3) -0.0089(3)
P2 0.0292(4) 0.0236(3) 0.0274(3) -0.0047(3) -0.0040(3) -0.0075(3)
C1 0.058(2) 0.0175(14) 0.0437(18) -0.0050(12) -0.0099(17) -0.0028(13)
C2 0.0484(19) 0.0245(15) 0.0490(19) 0.0007(13) -0.0136(17) 0.0002(14)
C3 0.052(2) 0.0305(16) 0.0361(16) 0.0030(13) -0.0168(16) -0.0042(14)
C3A 0.059(2) 0.0258(15) 0.0360(16) 0.0041(13) -0.0074(16) -0.0107(14)
C4 0.071(3) 0.039(2) 0.046(2) 0.0049(16) 0.003(2) -0.0095(19)
C5 0.072(3) 0.060(3) 0.082(3) 0.003(3) 0.015(3) -0.024(2)
C6 0.072(3) 0.067(3) 0.100(4) 0.004(3) -0.002(3) -0.041(3)
C7 0.083(3) 0.040(2) 0.072(3) 0.0058(19) -0.020(3) -0.033(2)
C7A 0.060(2) 0.0224(15) 0.0449(18) 0.0012(13) -0.0094(17) -0.0121(14)
C8 0.097(3) 0.0284(18) 0.052(2) -0.0108(16) -0.001(2) -0.014(2)
C21 0.0344(16) 0.0416(18) 0.0293(14) -0.0126(13) -0.0016(13) -0.0022(13)
C22 0.057(2) 0.0401(19) 0.0389(18) -0.0080(15) -0.0022(17) -0.0029(16)
C23 0.065(3) 0.060(3) 0.051(2) -0.006(2) -0.007(2) 0.014(2)
C24 0.054(3) 0.095(4) 0.051(2) -0.016(3) -0.009(2) 0.023(3)
C25 0.037(2) 0.119(5) 0.059(3) -0.038(3) -0.006(2) -0.007(2)
C26 0.0350(18) 0.066(3) 0.051(2) -0.0265(19) -0.0016(17) -0.0112(17)
C31 0.0411(17) 0.0372(16) 0.0271(14) -0.0008(12) -0.0062(13) -0.0175(13)
C32 0.052(2) 0.083(3) 0.043(2) -0.025(2) 0.0053(18) -0.038(2)
C33 0.068(3) 0.128(5) 0.057(3) -0.037(3) 0.017(2) -0.065(3)
C34 0.075(3) 0.088(3) 0.053(2) -0.007(2) -0.008(2) -0.057(3)
C35 0.079(3) 0.052(2) 0.045(2) -0.0068(17) -0.011(2) -0.038(2)
C36 0.057(2) 0.0359(18) 0.0412(17) -0.0075(14) -0.0016(16) -0.0210(16)
C41 0.0333(15) 0.0258(14) 0.0392(16) -0.0041(12) -0.0096(13) -0.0093(12)
C42 0.054(2) 0.053(2) 0.050(2) -0.0233(17) -0.0013(18) -0.0240(18)
C43 0.069(3) 0.066(3) 0.069(3) -0.032(2) -0.013(2) -0.028(2)
C44 0.051(2) 0.040(2) 0.087(3) -0.013(2) -0.023(2) -0.0178(17)
C45 0.0394(18) 0.043(2) 0.069(2) -0.0009(18) -0.0109(19) -0.0182(16)
C46 0.0407(18) 0.0360(17) 0.0455(18) -0.0056(14) -0.0051(15) -0.0136(14)
C51 0.0297(14) 0.0267(14) 0.0258(13) -0.0062(11) 0.0013(12) -0.0074(11)
C52 0.0329(15) 0.0331(16) 0.0383(16) -0.0088(13) -0.0045(13) -0.0111(12)
C53 0.0437(18) 0.0305(16) 0.0467(18) -0.0101(14) -0.0008(15) -0.0146(14)
C54 0.0436(18) 0.0257(15) 0.0493(19) -0.0056(13) 0.0023(16) -0.0071(13)
C55 0.0291(15) 0.0373(18) 0.055(2) 0.0002(15) -0.0076(15) -0.0045(13)
C56 0.0300(15) 0.0333(16) 0.0482(18) -0.0032(14) -0.0051(14) -0.0119(13)
C61 0.0334(15) 0.0266(14) 0.0361(15) -0.0095(12) 0.0010(13) -0.0102(12)
C62 0.0361(16) 0.0298(16) 0.0428(17) -0.0036(13) -0.0004(14) -0.0091(13)
C63 0.0378(18) 0.0329(17) 0.072(3) -0.0136(17) 0.0064(18) -0.0067(14)
C64 0.051(2) 0.044(2) 0.070(3) -0.0258(19) 0.025(2) -0.0210(17)
C65 0.062(2) 0.049(2) 0.0424(19) -0.0163(16) 0.0135(18) -0.0254(18)
C66 0.0435(18) 0.0362(17) 0.0361(16) -0.0081(13) 0.0008(15) -0.0136(14)
C71 0.0463(18) 0.0311(15) 0.0309(15) -0.0075(12) 0.0020(14) -0.0165(13)
C72 0.049(2) 0.050(2) 0.0402(18) -0.0106(16) 0.0049(16) -0.0177(17)
C73 0.066(3) 0.070(3) 0.042(2) -0.0139(19) 0.017(2) -0.028(2)
C74 0.096(3) 0.058(3) 0.0304(17) -0.0041(17) 0.008(2) -0.036(2)
C75 0.072(3) 0.044(2) 0.0363(18) -0.0012(15) -0.0130(18) -0.0217(18)
C76 0.0513(19) 0.0356(17) 0.0342(16) -0.0035(13) -0.0037(15) -0.0180(15)
F1A 0.250(18) 0.51(3) 0.181(13) -0.250(18) 0.068(11) -0.24(2)
F2A 0.23(2) 0.35(3) 0.32(3) 0.19(2) -0.098(19) -0.12(2)
F3A 0.165(10) 0.255(16) 0.209(13) -0.154(12) 0.116(10) -0.167(12)
F4A 0.085(7) 0.26(2) 0.25(2) -0.066(18) 0.078(10) -0.022(11)
F1B 0.228(14) 0.107(6) 0.109(7) -0.041(5) -0.128(9) 0.016(7)
F2B 0.061(4) 0.112(6) 0.105(6) -0.048(5) -0.041(4) 0.021(4)
F3B 0.265(14) 0.064(5) 0.137(7) 0.003(5) -0.113(9) -0.047(7)
F4B 0.207(18) 0.165(14) 0.215(14) -0.004(11) 0.101(14) -0.121(14)
C90A 0.059(5) 0.088(7) 0.081(6) -0.004(5) 0.006(4) -0.004(5)
Cl1A 0.0756(19) 0.0801(15) 0.0669(14) -0.0123(12) 0.0073(12) -0.0220(12)
Cl2A 0.091(2) 0.0712(19) 0.153(3) -0.0411(19) 0.056(2) -0.0328(16)
C90B 0.13(3) 0.21(5) 0.84(15) 0.34(7) 0.14(6) 0.07(3)
Cl1B 0.213(13) 0.115(8) 0.39(3) -0.018(12) -0.026(13) -0.066(8)
Cl2B 0.092(6) 0.290(16) 0.189(9) 0.067(9) -0.017(6) -0.095(9)
C91 0.150(15) 0.089(11) 0.194(18) -0.052(12) 0.068(14) -0.050(10)
Cl3 0.126(3) 0.098(3) 0.193(5) 0.017(3) 0.061(3) -0.027(2)
Cl4 0.0821(19) 0.086(2) 0.153(3) -0.023(2) -0.001(2) -0.0263(16)

loop_
_atom_type_symbol
_atom_type_description
_atom_type_scat_dispersion_real
_atom_type_scat_dispersion_imag
_atom_type_scat_source
C C 0.0181 0.0091 'International Tables Vol C Tables 4.2.6.8 and 6.1.1.4'
H H 0.0000 0.0000 'International Tables Vol C Tables 4.2.6.8 and 6.1.1.4'
B B 0.0090 0.0039 'International Tables Vol C Tables 4.2.6.8 and 6.1.1.4'
F F 0.0727 0.0534 'International Tables Vol C Tables 4.2.6.8 and 6.1.1.4'
P P 0.2955 0.4335 'International Tables Vol C Tables 4.2.6.8 and 6.1.1.4'
Pd Pd 0.1215 3.9337 'International Tables Vol C Tables 4.2.6.8 and 6.1.1.4'
Cl Cl 0.3639 0.7018 'International Tables Vol C Tables 4.2.6.8 and 6.1.1.4'

loop_
_geom_angle_atom_site_label_1
_geom_angle_atom_site_label_2
_geom_angle_atom_site_label_3
_geom_angle
_geom_angle_publ_flag
C3 PD C2 37.43(13) y
C3 PD P1 97.34(10) y
C2 PD P1 129.49(10) y
C3 PD P2 158.82(10) y
C2 PD P2 122.4(1) y
P1 PD P2 103.72(3) y
C3 PD C1 60.59(13) y
C2 PD C1 35.74(13) y
P1 PD C1 156.14(9) y
P2 PD C1 98.92(9) y
C3 PD C3A 34.41(13) y
C2 PD C3A 57.42(13) y
P1 PD C3A 100.39(8) y
P2 PD C3A 139.82(8) y
C1 PD C3A 56.51(12) y
C3 PD C7A 56.38(12) y
C2 PD C7A 56.24(13) y
P1 PD C7A 127.61(9) y
P2 PD C7A 110.21(8) y
C1 PD C7A 33.78(12) y
C3A PD C7A 31.68(11) y
C21 P1 C31 108.29(16) y
C21 P1 C71 103.99(15) y
C31 P1 C71 100.92(14) y
C21 P1 PD 112.16(11) y
C31 P1 PD 116.69(11) y
C71 P1 PD 113.53(10) y
C41 P2 C51 103.92(13) y
C41 P2 C61 106.31(14) y
C51 P2 C61 101.49(13) y
C41 P2 PD 109.53(10) y
C51 P2 PD 122.13(9) y
C61 P2 PD 112.13(10) y
C2 C1 C7A 107.7(3) y
C2 C1 C8 127.7(4) y
C7A C1 C8 122.4(4) y
C2 C1 PD 68.15(18) y
C7A C1 PD 84.68(19) y
C8 C1 PD 126.6(2) y
C1 C2 C3 108.3(3) y
C1 C2 PD 76.11(18) y
C3 C2 PD 70.36(18) y
C1 C2 H2 125.6 ?
C3 C2 H2 125.6 ?
PD C2 H2 125.6 ?
C2 C3 C3A 107.8(3) y
C2 C3 PD 72.21(18) y
C3A C3 PD 86.75(19) y
C2 C3 H3 124.4 ?
C3A C3 H3 124.4 ?
PD C3 H3 124.4 ?
C4 C3A C7A 119.8(4) y
C4 C3A C3 132.9(4) y
C7A C3A C3 107.4(3) y
C4 C3A PD 130.5(2) y
C7A C3A PD 76.80(19) y
C3 C3A PD 58.85(16) y
C5 C4 C3A 119.2(5) y
C5 C4 H4 120.4 ?
C3A C4 H4 120.4 ?
C4 C5 C6 121.1(5) y
C4 C5 H5 119.5 ?
C6 C5 H5 119.5 ?
C7 C6 C5 121.8(5) y
C7 C6 H6 119.1 ?
C5 C6 H6 119.1 ?
C6 C7 C7A 117.9(4) y
C6 C7 H7 121.1 ?
C7A C7 H7 121.1 ?
C7 C7A C3A 120.3(4) y
C7 C7A C1 132.6(4) y
C3A C7A C1 107.0(3) y
C7 C7A PD 134.1(3) y
C3A C7A PD 71.52(19) y
C1 C7A PD 61.54(17) y
C1 C8 H8A 109.5 ?
C1 C8 H8B 109.5 ?
H8A C8 H8B 109.5 ?
C1 C8 H8C 109.5 ?
H8A C8 H8C 109.5 ?
H8B C8 H8C 109.5 ?
C22 C21 C26 118.2(3) y
C22 C21 P1 124.6(3) y
C26 C21 P1 117.2(3) y
C23 C22 C21 120.8(4) y
C23 C22 H22 119.6 ?
C21 C22 H22 119.6 ?
C24 C23 C22 120.8(5) y
C24 C23 H23 119.6 ?
C22 C23 H23 119.6 ?
C23 C24 C25 120.1(4) y
C23 C24 H24 120 ?
C25 C24 H24 120 ?
C24 C25 C26 120.2(5) y
C24 C25 H25 119.9 ?
C26 C25 H25 119.9 ?
C25 C26 C21 119.9(4) y
C25 C26 H26 120.1 ?
C21 C26 H26 120.1 ?
C32 C31 C36 119.3(3) y
C32 C31 P1 120.5(3) y
C36 C31 P1 120.1(3) y
C31 C32 C33 119.7(4) y
C31 C32 H32 120.2 ?
C33 C32 H32 120.2 ?
C34 C33 C32 120.4(4) y
C34 C33 H33 119.8 ?
C32 C33 H33 119.8 ?
C35 C34 C33 120.1(4) y
C35 C34 H34 120 ?
C33 C34 H34 120 ?
C34 C35 C36 120.3(4) y
C34 C35 H35 119.9 ?
C36 C35 H35 119.9 ?
C35 C36 C31 120.3(4) y
C35 C36 H36 119.8 ?
C31 C36 H36 119.8 ?
C46 C41 C42 118.4(3) y
C46 C41 P2 118.2(2) y
C42 C41 P2 123.4(3) y
C41 C42 C43 120.5(4) y
C41 C42 H42 119.8 ?
C43 C42 H42 119.8 ?
C44 C43 C42 119.8(4) y
C44 C43 H43 120.1 ?
C42 C43 H43 120.1 ?
C43 C44 C45 120.9(4) y
C43 C44 H44 119.6 ?
C45 C44 H44 119.6 ?
C44 C45 C46 119.6(4) y
C44 C45 H45 120.2 ?
C46 C45 H45 120.2 ?
C45 C46 C41 120.9(4) y
C45 C46 H46 119.5 ?
C41 C46 H46 119.5 ?
C56 C51 C52 119.1(3) y
C56 C51 P2 123.0(2) y
C52 C51 P2 117.9(2) y
C53 C52 C51 120.2(3) y
C53 C52 H52 119.9 ?
C51 C52 H52 119.9 ?
C54 C53 C52 120.4(3) y
C54 C53 H53 119.8 ?
C52 C53 H53 119.8 ?
C55 C54 C53 119.5(3) y
C55 C54 H54 120.2 ?
C53 C54 H54 120.2 ?
C54 C55 C56 120.6(3) y
C54 C55 H55 119.7 ?
C56 C55 H55 119.7 ?
C51 C56 C55 120.1(3) y
C51 C56 H56 119.9 ?
C55 C56 H56 119.9 ?
C62 C61 C66 118.5(3) y
C62 C61 P2 120.4(2) y
C66 C61 P2 121.1(2) y
C63 C62 C61 120.9(3) y
C63 C62 H62 119.5 ?
C61 C62 H62 119.5 ?
C64 C63 C62 120.2(4) y
C64 C63 H63 119.9 ?
C62 C63 H63 119.9 ?
C63 C64 C65 119.5(3) y
C63 C64 H64 120.2 ?
C65 C64 H64 120.2 ?
C64 C65 C66 120.6(4) y
C64 C65 H65 119.7 ?
C66 C65 H65 119.7 ?
C65 C66 C61 120.2(3) y
C65 C66 H66 119.9 ?
C61 C66 H66 119.9 ?
C72 C71 C76 119.2(3) y
C72 C71 P1 123.0(3) y
C76 C71 P1 117.8(3) y
C71 C72 C73 120.3(4) y
C71 C72 H72 119.9 ?
C73 C72 H72 119.9 ?
C74 C73 C72 120.5(4) y
C74 C73 H73 119.8 ?
C72 C73 H73 119.8 ?
C73 C74 C75 120.1(3) y
C73 C74 H74 120 ?
C75 C74 H74 120 ?
C76 C75 C74 119.6(4) y
C76 C75 H75 120.2 ?
C74 C75 H75 120.2 ?
C75 C76 C71 120.4(4) y
C75 C76 H76 119.8 ?
C71 C76 H76 119.8 ?
F1B B1A F2B 139.80(14) y
F1B B1A F1A 21.80(11) y
F2B B1A F1A 128.30(12) y
F1B B1A F2A 128.10(13) y
F2B B1A F2A 55.9(8) y
F1A B1A F2A 106.6(1) y
F1B B1A F3A 99.20(14) y
F2B B1A F3A 55.8(8) y
F1A B1A F3A 107.4(9) y
F2A B1A F3A 111.1(1) y
F1B B1A F4A 97.40(14) y
F2B B1A F4A 120.10(11) y
F1A B1A F4A 111.5(1) y
F2A B1A F4A 108.4(1) y
F3A B1A F4A 111.7(9) y
F1B B1A F4B 117.90(15) y
F2B B1A F4B 101.40(13) y
F1A B1A F4B 119.10(15) y
F2A B1A F4B 71.20(11) y
F3A B1A F4B 130.80(14) y
F4A B1A F4B 37.4(1) y
F1B B1A F3B 87.7(9) y
F2B B1A F3B 100.1(8) y
F1A B1A F3B 109.20(11) y
F2A B1A F3B 144.20(12) y
F3A B1A F3B 57.7(7) y
F4A B1A F3B 57.5(9) y
F4B B1A F3B 91.00(11) y
B1A F1A B1B 13.6(7) y
F2B F2A B1A 57.0(7) y
F2B F2A F4B 91.10(13) y
B1A F2A F4B 55.0(8) y
F2B F2A B1B 55.5(6) y
B1A F2A B1B 8.5(6) y
F4B F2A B1B 48.9(6) y
F2B F3A B1B 67.8(7) y
F2B F3A B1A 56.8(7) y
B1B F3A B1A 16.3(7) y
F2B F3A F3B 112.7(8) y
B1B F3A F3B 56.8(8) y
B1A F3A F3B 73.1(7) y
F4B F4A B1B 83.90(14) y
F4B F4A B1A 71.70(14) y
B1B F4A B1A 13.6(8) y
F4B F4A F3B 134.10(19) y
B1B F4A F3B 59.4(9) y
B1A F4A F3B 73.0(8) y
F4A B1B F1B 108.90(16) y
F4A B1B F3A 138.80(14) y
F1B B1B F3A 100.30(13) y
F4A B1B F4B 40.50(11) y
F1B B1B F4B 116.40(13) y
F3A B1B F4B 140.90(14) y
F4A B1B F3B 75.00(13) y
F1B B1B F3B 104.0(9) y
F3A B1B F3B 70.1(1) y
F4B B1B F3B 110.70(12) y
F4A B1B F2B 126.50(14) y
F1B B1B F2B 119.10(11) y
F3A B1B F2B 53.6(8) y
F4B B1B F2B 94.60(11) y
F3B B1B F2B 112.2(9) y
F4A B1B F1A 115.40(12) y
F1B B1B F1A 17.9(1) y
F3A B1B F1A 101.4(1) y
F4B B1B F1A 109.50(14) y
F3B B1B F1A 121.40(12) y
F2B B1B F1A 105.10(11) y
F4A B1B F2A 103.10(11) y
F1B B1B F2A 103.30(13) y
F3A B1B F2A 97.6(1) y
F4B B1B F2A 62.6(1) y
F3B B1B F2A 151.60(12) y
F2B B1B F2A 45.8(7) y
F1A B1B F2A 85.5(1) y
B1A F1B B1B 17.5(8) y
F2A F2B F3A 133.50(11) y
F2A F2B B1A 67.1(7) y
F3A F2B B1A 67.4(8) y
F2A F2B B1B 78.7(9) y
F3A F2B B1B 58.6(7) y
B1A F2B B1B 15.0(7) y
B1B F3B F4A 45.6(7) y
B1B F3B F3A 53.2(7) y
F4A F3B F3A 96.2(7) y
B1B F3B B1A 4.0(6) y
F4A F3B B1A 49.6(5) y
F3A F3B B1A 49.3(4) y
F4A F4B B1B 55.7(1) y
F4A F4B B1A 70.80(11) y
B1B F4B B1A 16.1(7) y
F4A F4B F2A 124.20(15) y
B1B F4B F2A 68.6(1) y
B1A F4B F2A 53.8(8) y
CL2A C90A CL1A 112.0(7) y
CL2A C90A H90A 109.2 ?
CL1A C90A H90A 109.2 ?
CL2A C90A H90B 109.2 ?
CL1A C90A H90B 109.2 ?
H90A C90A H90B 107.9 ?
CL1B C90B CL2B 100.10(14) y
CL1B C90B H90C 111.8 ?
CL2B C90B H90C 111.8 ?
CL1B C90B H90D 111.7 ?
CL2B C90B H90D 111.7 ?
H90C C90B H90D 109.5 ?
CL3 C91 CL4 113.3(1) y
CL3 C91 H91A 108.9 ?
CL4 C91 H91A 108.9 ?
CL3 C91 H91B 108.9 ?
CL4 C91 H91B 108.9 ?
H91A C91 H91B 107.7 ?

loop_
_geom_bond_atom_site_label_1
_geom_bond_atom_site_label_2
_geom_bond_distance
_geom_bond_publ_flag
Pd C3 2.209(3) y
Pd C2 2.233(3) y
Pd P1 2.3095(7) y
Pd P2 2.3227(7) y
Pd C1 2.336(3) y
Pd C3a 2.577(3) y
Pd C7a 2.645(3) y
P1 C21 1.816(3) y
P1 C31 1.825(3) y
P1 C71 1.837(3) y
P2 C41 1.825(3) y
P2 C51 1.829(3) y
P2 C61 1.832(3) y
C1 C2 1.405(5) y
C1 C7a 1.477(5) y
C1 C8 1.500(5) y
C2 C3 1.425(5) y
C2 H2 0.99 ?
C3 C3a 1.459(5) y
C3 H3 0.99 ?
C3a C4 1.378(6) y
C3a C7a 1.427(5) y
C4 C5 1.376(7) y
C4 H4 0.94 ?
C5 C6 1.379(8) y
C5 H5 0.94 ?
C6 C7 1.378(7) y
C6 H6 0.94 ?
C7 C7a 1.394(6) y
C7 H7 0.94 ?
C8 H8a 0.97 ?
C8 H8b 0.97 ?
C8 H8c 0.97 ?
C21 C22 1.386(5) y
C21 C26 1.396(5) y
C22 C23 1.376(6) y
C22 H22 0.94 ?
C23 C24 1.344(8) y
C23 H23 0.94 ?
C24 C25 1.380(8) y
C24 H24 0.94 ?
C25 C26 1.384(6) y
C25 H25 0.94 ?
C26 H26 0.94 ?
C31 C32 1.373(5) y
C31 C36 1.393(5) y
C32 C33 1.397(5) y
C32 H32 0.94 ?
C33 C34 1.368(7) y
C33 H33 0.94 ?
C34 C35 1.366(6) y
C34 H34 0.94 ?
C35 C36 1.377(5) y
C35 H35 0.94 ?
C36 H36 0.94 ?
C41 C46 1.390(5) y
C41 C42 1.392(5) y
C42 C43 1.398(5) y
C42 H42 0.94 ?
C43 C44 1.365(6) y
C43 H43 0.94 ?
C44 C45 1.377(6) y
C44 H44 0.94 ?
C45 C46 1.387(5) y
C45 H45 0.94 ?
C46 H46 0.94 ?
C51 C56 1.384(4) y
C51 C52 1.395(4) y
C52 C53 1.382(4) y
C52 H52 0.94 ?
C53 C54 1.382(5) y
C53 H53 0.94 ?
C54 C55 1.376(5) y
C54 H54 0.94 ?
C55 C56 1.388(5) y
C55 H55 0.94 ?
C56 H56 0.94 ?
C61 C62 1.393(4) y
C61 C66 1.394(4) y
C62 C63 1.386(5) y
C62 H62 0.94 ?
C63 C64 1.378(6) y
C63 H63 0.94 ?
C64 C65 1.386(6) y
C64 H64 0.94 ?
C65 C66 1.387(5) y
C65 H65 0.94 ?
C66 H66 0.94 ?
C71 C72 1.384(5) y
C71 C76 1.398(5) y
C72 C73 1.385(5) y
C72 H72 0.94 ?
C73 C74 1.376(6) y
C73 H73 0.94 ?
C74 C75 1.389(6) y
C74 H74 0.94 ?
C75 C76 1.387(5) y
C75 H75 0.94 ?
C76 H76 0.94 ?
B1a F1b 1.194(14) y
B1a F2b 1.203(13) y
B1a F1a 1.321(8) y
B1a F2a 1.321(9) y
B1a F3a 1.328(8) y
B1a F4a 1.334(8) y
B1a F4b 1.342(18) y
B1a F3b 1.676(14) y
F1a B1b 1.493(15) y
F2a F2b 1.189(15) y
F2a F4b 1.55(2) y
F2a B1b 1.626(17) y
F3a F2b 1.189(14) y
F3a B1b 1.260(12) y
F3a F3b 1.481(16) y
F4a F4b 0.86(2) y
F4a B1b 1.092(14) y
F4a F3b 1.478(18) y
B1b F1b 1.243(10) y
B1b F4b 1.315(11) y
B1b F3b 1.317(12) y
B1b F2b 1.367(10) y
C90a Cl2a 1.753(9) y
C90a Cl1a 1.784(11) y
C90a H90a 0.98 ?
C90a H90b 0.98 ?
C90b Cl1b 1.724(16) y
C90b Cl2b 1.756(17) y
C90b H90c 0.98 ?
C90b H90d 0.98 ?
C91 Cl3 1.703(12) y
C91 Cl4 1.726(12) y
C91 H91a 0.98 ?
C91 H91b 0.98 ?

loop_
_geom_torsion_atom_site_label_1
_geom_torsion_atom_site_label_2
_geom_torsion_atom_site_label_3
_geom_torsion_atom_site_label_4
_geom_torsion
_geom_torsion_publ_flag
C3 PD P1 C21 138.65(16) y
C2 PD P1 C21 160.00(18) y
P2 PD P1 C21 -43.66(12) y
C1 PD P1 C21 117.5(3) y
C3A PD P1 C21 103.94(15) y
C7A PD P1 C21 85.91(16) y
C3 PD P1 C31 -95.62(15) y
C2 PD P1 C31 -74.26(17) y
P2 PD P1 C31 82.07(11) y
C1 PD P1 C31 -116.8(3) y
C3A PD P1 C31 -130.33(14) y
C7A PD P1 C31 -148.35(14) y
C3 PD P1 C71 21.13(16) y
C2 PD P1 C71 42.48(18) y
P2 PD P1 C71 -161.18(12) y
C1 PD P1 C71 0.0(3) y
C3A PD P1 C71 -13.58(15) y
C7A PD P1 C71 -31.61(16) y
C3 PD P2 C41 -62.8(3) y
C2 PD P2 C41 -77.98(16) y
P1 PD P2 C41 123.54(11) y
C1 PD P2 C41 -48.86(15) y
C3A PD P2 C41 -1.69(17) y
C7A PD P2 C41 -15.87(14) y
C3 PD P2 C51 175.6(3) y
C2 PD P2 C51 160.40(16) y
P1 PD P2 C51 1.92(12) y
C1 PD P2 C51 -170.47(15) y
C3A PD P2 C51 -123.31(17) y
C7A PD P2 C51 -137.49(14) y
C3 PD P2 C61 55.0(3) y
C2 PD P2 C61 39.78(16) y
P1 PD P2 C61 -118.7(1) y
C1 PD P2 C61 68.90(14) y
C3A PD P2 C61 116.07(16) y
C7A PD P2 C61 101.89(14) y
C3 PD C1 C2 39.0(2) y
P1 PD C1 C2 63.3(4) y
P2 PD C1 C2 -135.3(2) y
C3A PD C1 C2 79.3(2) y
C7A PD C1 C2 111.5(3) y
C3 PD C1 C7A -72.5(2) y
C2 PD C1 C7A -111.5(3) y
P1 PD C1 C7A -48.2(3) y
P2 PD C1 C7A 113.23(19) y
C3A PD C1 C7A -32.21(19) y
C3 PD C1 C8 160.6(4) y
C2 PD C1 C8 121.6(5) y
P1 PD C1 C8 -175.2(3) y
P2 PD C1 C8 -13.7(4) y
C3A PD C1 C8 -159.1(4) y
C7A PD C1 C8 -126.9(5) y
C7A C1 C2 C3 13.1(3) y
C8 C1 C2 C3 176.4(3) y
PD C1 C2 C3 -63.5(2) y
C7A C1 C2 PD 76.5(2) y
C8 C1 C2 PD -120.2(3) y
C3 PD C2 C1 -115.6(3) y
P1 PD C2 C1 -152.09(18) y
P2 PD C2 C1 55.4(2) y
C3A PD C2 C1 -76.5(2) y
C7A PD C2 C1 -38.5(2) y
P1 PD C2 C3 -36.5(3) y
P2 PD C2 C3 171.04(18) y
C1 PD C2 C3 115.6(3) y
C3A PD C2 C3 39.1(2) y
C7A PD C2 C3 77.1(2) y
C1 C2 C3 C3A -13.2(4) y
PD C2 C3 C3A -80.5(2) y
C1 C2 C3 PD 67.2(2) y
P1 PD C3 C2 152.5(2) y
P2 PD C3 C2 -21.3(4) y
C1 PD C3 C2 -37.2(2) y
C3A PD C3 C2 -109.9(3) y
C7A PD C3 C2 -76.7(2) y
C2 PD C3 C3A 109.9(3) y
P1 PD C3 C3A -97.7(2) y
P2 PD C3 C3A 88.5(3) y
C1 PD C3 C3A 72.7(2) y
C7A PD C3 C3A 33.1(2) y
C2 C3 C3A C4 -171.5(4) y
PD C3 C3A C4 118.3(4) y
C2 C3 C3A C7A 8.1(3) y
PD C3 C3A C7A -62.1(2) y
C2 C3 C3A PD 70.1(2) y
C3 PD C3A C4 -121.9(5) y
C2 PD C3A C4 -164.7(4) y
P1 PD C3A C4 -34.1(4) y
P2 PD C3A C4 92.1(4) y
C1 PD C3A C4 152.4(4) y
C7A PD C3A C4 118.1(5) y
C3 PD C3A C7A 120.0(3) y
C2 PD C3A C7A 77.3(2) y
P1 PD C3A C7A -152.2(2) y
P2 PD C3A C7A -26.0(3) y
C1 PD C3A C7A 34.3(2) y
C2 PD C3A C3 -42.7(2) y
P1 PD C3A C3 87.8(2) y
P2 PD C3A C3 -145.95(19) y
C1 PD C3A C3 -85.6(2) y
C7A PD C3A C3 -120.0(3) y
C7A C3A C4 C5 -2.3(5) y
C3 C3A C4 C5 177.3(4) y
PD C3A C4 C5 -100.5(4) y
C3A C4 C5 C6 0.8(7) y
C4 C5 C6 C7 1.6(8) y
C5 C6 C7 C7A -2.4(7) y
C6 C7 C7A C3A 0.9(6) y
C6 C7 C7A C1 -176.6(4) y
C6 C7 C7A PD 94.0(5) y
C4 C3A C7A C7 1.5(5) y
C3 C3A C7A C7 -178.2(3) y
PD C3A C7A C7 130.8(3) y
C4 C3A C7A C1 179.5(3) y
C3 C3A C7A C1 -0.2(3) y
PD C3A C7A C1 -51.1(2) y
C4 C3A C7A PD -129.4(3) y
C3 C3A C7A PD 50.9(2) y
C2 C1 C7A C7 169.8(4) y
C8 C1 C7A C7 5.4(6) y
PD C1 C7A C7 -125.2(4) y
C2 C1 C7A C3A -7.9(3) y
C8 C1 C7A C3A -172.3(3) y
PD C1 C7A C3A 57.1(2) y
C2 C1 C7A PD -65.0(2) y
C8 C1 C7A PD 130.6(3) y
C3 PD C7A C7 -150.6(5) y
C2 PD C7A C7 164.0(5) y
P1 PD C7A C7 -79.2(4) y
P2 PD C7A C7 47.9(5) y
C1 PD C7A C7 123.2(5) y
C3A PD C7A C7 -114.6(5) y
C3 PD C7A C3A -36.0(2) y
C2 PD C7A C3A -81.4(2) y
P1 PD C7A C3A 35.4(2) y
P2 PD C7A C3A 162.49(19) y
C1 PD C7A C3A -122.2(3) y
C3 PD C7A C1 86.2(2) y
C2 PD C7A C1 40.8(2) y
P1 PD C7A C1 157.61(17) y
P2 PD C7A C1 -75.3(2) y
C3A PD C7A C1 122.2(3) y
C31 P1 C21 C22 2.1(3) y
C71 P1 C21 C22 -104.6(3) y
PD P1 C21 C22 132.3(3) y
C31 P1 C21 C26 -177.2(3) y
C71 P1 C21 C26 76.1(3) y
PD P1 C21 C26 -47.0(3) y
C26 C21 C22 C23 0.2(5) y
P1 C21 C22 C23 -179.0(3) y
C21 C22 C23 C24 -1.4(6) y
C22 C23 C24 C25 0.8(7) y
C23 C24 C25 C26 0.9(7) y
C24 C25 C26 C21 -2.0(6) y
C22 C21 C26 C25 1.4(5) y
P1 C21 C26 C25 -179.3(3) y
C21 P1 C31 C32 117.9(3) y
C71 P1 C31 C32 -133.3(3) y
PD P1 C31 C32 -9.8(3) y
C21 P1 C31 C36 -65.9(3) y
C71 P1 C31 C36 43.0(3) y
PD P1 C31 C36 166.5(2) y
C36 C31 C32 C33 -0.1(6) y
P1 C31 C32 C33 176.2(4) y
C31 C32 C33 C34 -0.7(8) y
C32 C33 C34 C35 0.6(8) y
C33 C34 C35 C36 0.5(7) y
C34 C35 C36 C31 -1.3(6) y
C32 C31 C36 C35 1.2(5) y
P1 C31 C36 C35 -175.1(3) y
C51 P2 C41 C46 91.3(3) y
C61 P2 C41 C46 -162.1(2) y
PD P2 C41 C46 -40.7(3) y
C51 P2 C41 C42 -89.4(3) y
C61 P2 C41 C42 17.3(3) y
PD P2 C41 C42 138.6(3) y
C46 C41 C42 C43 0.4(6) y
P2 C41 C42 C43 -179.0(3) y
C41 C42 C43 C44 0.6(7) y
C42 C43 C44 C45 -1.2(7) y
C43 C44 C45 C46 0.9(6) y
C44 C45 C46 C41 0.1(5) y
C42 C41 C46 C45 -0.7(5) y
P2 C41 C46 C45 178.7(3) y
C41 P2 C51 C56 -8.5(3) y
C61 P2 C51 C56 -118.7(3) y
PD P2 C51 C56 115.7(2) y
C41 P2 C51 C52 171.2(2) y
C61 P2 C51 C52 61.0(3) y
PD P2 C51 C52 -64.6(3) y
C56 C51 C52 C53 -0.2(5) y
P2 C51 C52 C53 -179.9(2) y
C51 C52 C53 C54 0.0(5) y
C52 C53 C54 C55 0.2(5) y
C53 C54 C55 C56 -0.3(6) y
C52 C51 C56 C55 0.2(5) y
P2 C51 C56 C55 179.8(3) y
C54 C55 C56 C51 0.1(5) y
C41 P2 C61 C62 112.5(3) y
C51 P2 C61 C62 -139.1(3) y
PD P2 C61 C62 -7.1(3) y
C41 P2 C61 C66 -67.3(3) y
C51 P2 C61 C66 41.1(3) y
PD P2 C61 C66 173.1(2) y
C66 C61 C62 C63 1.8(5) y
P2 C61 C62 C63 -178.0(3) y
C61 C62 C63 C64 -0.1(5) y
C62 C63 C64 C65 -1.2(6) y
C63 C64 C65 C66 0.8(6) y
C64 C65 C66 C61 1.0(5) y
C62 C61 C66 C65 -2.2(5) y
P2 C61 C66 C65 177.6(3) y
C21 P1 C71 C72 -19.9(3) y
C31 P1 C71 C72 -132.1(3) y
PD P1 C71 C72 102.3(3) y
C21 P1 C71 C76 162.8(3) y
C31 P1 C71 C76 50.6(3) y
PD P1 C71 C76 -75.0(3) y
C76 C71 C72 C73 0.7(5) y
P1 C71 C72 C73 -176.6(3) y
C71 C72 C73 C74 -0.4(6) y
C72 C73 C74 C75 -0.4(7) y
C73 C74 C75 C76 0.8(6) y
C74 C75 C76 C71 -0.5(5) y
C72 C71 C76 C75 -0.2(5) y
P1 C71 C76 C75 177.2(3) y
F1B B1A F1A B1B -6(4) y
F2B B1A F1A B1B -136(3) y
F2A B1A F1A B1B 165(3) y
F3A B1A F1A B1B -76(3) y
F4A B1A F1A B1B 46(2) y
F4B B1A F1A B1B 87(3) y
F3B B1A F1A B1B -15(2) y
F1B B1A F2A F2B 129.90(19) y
F1A B1A F2A F2B 125.40(13) y
F3A B1A F2A F2B 8.70(13) y
F4A B1A F2A F2B -114.40(13) y
F4B B1A F2A F2B -118.80(18) y
F3B B1A F2A F2B -54.90(19) y
F1B B1A F2A F4B -111.20(18) y
F2B B1A F2A F4B 118.80(18) y
F1A B1A F2A F4B -115.80(16) y
F3A B1A F2A F4B 127.50(15) y
F4A B1A F2A F4B 4.40(16) y
F3B B1A F2A F4B 64(2) y
F1B B1A F2A B1B -153(5) y
F2B B1A F2A B1B 77(4) y
F1A B1A F2A B1B -157(4) y
F3A B1A F2A B1B 86(4) y
F4A B1A F2A B1B -37(4) y
F4B B1A F2A B1B -41(4) y
F3B B1A F2A B1B 23(3) y
F1B B1A F3A F2B -145.70(13) y
F1A B1A F3A F2B -124.90(13) y
F2A B1A F3A F2B -8.70(13) y
F4A B1A F3A F2B 112.50(13) y
F4B B1A F3A F2B 74.20(16) y
F3B B1A F3A F2B 133.0(1) y
F1B B1A F3A B1B 85(3) y
F2B B1A F3A B1B -129(3) y
F1A B1A F3A B1B 106(3) y
F2A B1A F3A B1B -138(3) y
F4A B1A F3A B1B -16(2) y
F4B B1A F3A B1B -55(3) y
F3B B1A F3A B1B 4(2) y
F1B B1A F3A F3B 81.30(11) y
F2B B1A F3A F3B -133.0(1) y
F1A B1A F3A F3B 102.10(12) y
F2A B1A F3A F3B -141.70(13) y
F4A B1A F3A F3B -20.50(12) y
F4B B1A F3A F3B -58.70(17) y
F1B B1A F4A F4B 127(2) y
F2B B1A F4A F4B -68(3) y
F1A B1A F4A F4B 110(2) y
F2A B1A F4A F4B -7(3) y
F3A B1A F4A F4B -130(2) y
F3B B1A F4A F4B -150(3) y
F1B B1A F4A B1B -80(4) y
F2B B1A F4A B1B 85(3) y
F1A B1A F4A B1B -97(4) y
F2A B1A F4A B1B 146(4) y
F3A B1A F4A B1B 23(3) y
F4B B1A F4A B1B 153(5) y
F3B B1A F4A B1B 2(3) y
F1B B1A F4A F3B -82.40(12) y
F2B B1A F4A F3B 82.60(12) y
F1A B1A F4A F3B -99.70(12) y
F2A B1A F4A F3B 143.30(13) y
F3A B1A F4A F3B 20.60(12) y
F4B B1A F4A F3B 150(3) y
F4B F4A B1B F1B 109(2) y
B1A F4A B1B F1B 83(3) y
F3B F4A B1B F1B -100.00(11) y
F4B F4A B1B F3A -118(3) y
B1A F4A B1B F3A -145(5) y
F3B F4A B1B F3A 33(2) y
B1A F4A B1B F4B -26(5) y
F3B F4A B1B F4B 151(2) y
F4B F4A B1B F3B -151(2) y
B1A F4A B1B F3B -177(3) y
F4B F4A B1B F2B -45(3) y
B1A F4A B1B F2B -71(3) y
F3B F4A B1B F2B 106.70(14) y
F4B F4A B1B F1A 91(3) y
B1A F4A B1B F1A 65(3) y
F3B F4A B1B F1A -118.00(14) y
F4B F4A B1B F2A 0(3) y
B1A F4A B1B F2A -26(3) y
F3B F4A B1B F2A 150.80(12) y
F2B F3A B1B F4A 106(2) y
B1A F3A B1B F4A 151(4) y
F3B F3A B1B F4A -34(2) y
F2B F3A B1B F1B -118.70(11) y
B1A F3A B1B F1B -74(3) y
F3B F3A B1B F1B 101.3(1) y
F2B F3A B1B F4B 41(2) y
B1A F3A B1B F4B 86(3) y
F3B F3A B1B F4B -99(2) y
F2B F3A B1B F3B 140.0(9) y
B1A F3A B1B F3B -175(3) y
B1A F3A B1B F2B 45(3) y
F3B F3A B1B F2B -140.0(9) y
F2B F3A B1B F1A -100.50(12) y
B1A F3A B1B F1A -56(2) y
F3B F3A B1B F1A 119.50(12) y
F2B F3A B1B F2A -13.60(11) y
B1A F3A B1B F2A 31(2) y
F3B F3A B1B F2A -153.60(12) y
B1A F1A B1B F4A -114(3) y
B1A F1A B1B F1B 173(5) y
B1A F1A B1B F3A 85(3) y
B1A F1A B1B F4B -71(3) y
B1A F1A B1B F3B 158(3) y
B1A F1A B1B F2B 30(2) y
B1A F1A B1B F2A -12(2) y
F2B F2A B1B F4A -128.70(15) y
B1A F2A B1B F4A 134(4) y
F4B F2A B1B F4A 0.30(19) y
F2B F2A B1B F1B 117.90(14) y
B1A F2A B1B F1B 21(4) y
F4B F2A B1B F1B -113.10(15) y
F2B F2A B1B F3A 15.40(13) y
B1A F2A B1B F3A -82(4) y
F4B F2A B1B F3A 144.40(14) y
F2B F2A B1B F4B -129.00(18) y
B1A F2A B1B F4B 134(4) y
F2B F2A B1B F3B -46(3) y
B1A F2A B1B F3B -143(5) y
F4B F2A B1B F3B 83(3) y
B1A F2A B1B F2B -97(4) y
F4B F2A B1B F2B 129.00(18) y
F2B F2A B1B F1A 116.30(12) y
B1A F2A B1B F1A 19(4) y
F4B F2A B1B F1A -114.70(16) y
F2B B1A F1B B1B -117(3) y
F1A B1A F1B B1B 175(4) y
F2A B1A F1B B1B 163(3) y
F3A B1A F1B B1B -71(2) y
F4A B1A F1B B1B 42(2) y
F4B B1A F1B B1B 76(3) y
F3B B1A F1B B1B -14(2) y
F4A B1B F1B B1A -120(3) y
F3A B1B F1B B1A 89(3) y
F4B B1B F1B B1A -77(3) y
F3B B1B F1B B1A 161(3) y
F2B B1B F1B B1A 35(2) y
F1A B1B F1B B1A -6(4) y
F2A B1B F1B B1A -11(2) y
B1A F2A F2B F3A -12.50(18) y
F4B F2A F2B F3A -58(2) y
B1B F2A F2B F3A -22.60(17) y
F4B F2A F2B B1A -45.90(12) y
B1B F2A F2B B1A -10.1(7) y
B1A F2A F2B B1B 10.1(7) y
F4B F2A F2B B1B -35.8(1) y
B1B F3A F2B F2A 26(2) y
B1A F3A F2B F2A 12.50(17) y
F3B F3A F2B F2A 62(2) y
B1B F3A F2B B1A 13.7(8) y
F3B F3A F2B B1A 49.4(1) y
B1A F3A F2B B1B -13.7(8) y
F3B F3A F2B B1B 35.7(8) y
F1B B1A F2B F2A -111(2) y
F1A B1A F2B F2A -84.60(15) y
F3A B1A F2B F2A -170.20(14) y
F4A B1A F2B F2A 92.80(14) y
F4B B1A F2B F2A 57.80(16) y
F3B B1A F2B F2A 150.90(13) y
F1B B1A F2B F3A 59.50(19) y
F1A B1A F2B F3A 85.60(14) y
F2A B1A F2B F3A 170.20(14) y
F4A B1A F2B F3A -97.00(13) y
F4B B1A F2B F3A -132.00(13) y
F3B B1A F2B F3A -38.9(8) y
F1B B1A F2B B1B 111(4) y
F1A B1A F2B B1B 137(3) y
F2A B1A F2B B1B -139(3) y
F3A B1A F2B B1B 51(3) y
F4A B1A F2B B1B -46(2) y
F4B B1A F2B B1B -81(3) y
F3B B1A F2B B1B 12(2) y
F4A B1B F2B F2A 70.90(17) y
F1B B1B F2B F2A -79.90(17) y
F3A B1B F2B F2A -161.00(16) y
F4B B1B F2B F2A 43.80(16) y
F3B B1B F2B F2A 158.30(15) y
F1A B1B F2B F2A -67.80(13) y
F4A B1B F2B F3A -128.10(18) y
F1B B1B F2B F3A 81.00(13) y
F4B B1B F2B F3A -155.30(13) y
F3B B1B F2B F3A -40.8(1) y
F1A B1B F2B F3A 93.10(11) y
F2A B1B F2B F3A 161.00(16) y
F4A B1B F2B B1A 109(3) y
F1B B1B F2B B1A -42(3) y
F3A B1B F2B B1A -123(3) y
F4B B1B F2B B1A 82(3) y
F3B B1B F2B B1A -163(3) y
F1A B1B F2B B1A -30(2) y
F2A B1B F2B B1A 38(3) y
F1B B1B F3B F4A 106.20(16) y
F3A B1B F3B F4A -157.70(15) y
F4B B1B F3B F4A -19.50(17) y
F2B B1B F3B F4A -123.70(15) y
F1A B1B F3B F4A 110.90(14) y
F2A B1B F3B F4A -90(3) y
F4A B1B F3B F3A 157.70(15) y
F1B B1B F3B F3A -96.10(13) y
F4B B1B F3B F3A 138.20(15) y
F2B B1B F3B F3A 34.0(9) y
F1A B1B F3B F3A -91.40(12) y
F2A B1B F3B F3A 68(2) y
F4A B1B F3B B1A 173(9) y
F1B B1B F3B B1A -81(9) y
F3A B1B F3B B1A 15(9) y
F4B B1B F3B B1A 153(9) y
F2B B1B F3B B1A 49(9) y
F1A B1B F3B B1A -76(9) y
F2A B1B F3B B1A 83(9) y
F4B F4A F3B B1B 42(3) y
B1A F4A F3B B1B 0.7(9) y
F4B F4A F3B F3A 24(4) y
B1B F4A F3B F3A -17.80(12) y
B1A F4A F3B F3A -17.1(9) y
F4B F4A F3B B1A 41(3) y
B1B F4A F3B B1A -0.7(9) y
F2B F3A F3B B1B -40.2(8) y
B1A F3A F3B B1B 1.4(8) y
F2B F3A F3B F4A -24.40(13) y
B1B F3A F3B F4A 15.80(11) y
B1A F3A F3B F4A 17.2(9) y
F2B F3A F3B B1A -41.6(8) y
B1B F3A F3B B1A -1.4(8) y
F1B B1A F3B B1B 94(9) y
F2B B1A F3B B1B -126(9) y
F1A B1A F3B B1B 97(9) y
F2A B1A F3B B1B -83(9) y
F3A B1A F3B B1B -164(9) y
F4A B1A F3B B1B -7(9) y
F4B B1A F3B B1B -24(8) y
F1B B1A F3B F4A 100.30(15) y
F2B B1A F3B F4A -119.40(13) y
F1A B1A F3B F4A 103.80(11) y
F2A B1A F3B F4A -75.90(18) y
F3A B1A F3B F4A -157.30(13) y
F4B B1A F3B F4A -17.60(16) y
F1B B1A F3B F3A -102.40(14) y
F2B B1A F3B F3A 37.9(9) y
F1A B1A F3B F3A -98.9(1) y
F2A B1A F3B F3A 81.40(18) y
F4A B1A F3B F3A 157.30(13) y
F4B B1A F3B F3A 139.70(14) y
B1A F4A F4B B1B 6.20(11) y
F3B F4A F4B B1B -35(2) y
B1B F4A F4B B1A -6.20(11) y
F3B F4A F4B B1A -41(3) y
B1B F4A F4B F2A 1(3) y
B1A F4A F4B F2A 7(3) y
F3B F4A F4B F2A -35(5) y
F1B B1B F4B F4A -89(3) y
F3A B1B F4B F4A 113(3) y
F3B B1B F4B F4A 30(3) y
F2B B1B F4B F4A 146(2) y
F1A B1B F4B F4A -107(2) y
F2A B1B F4B F4A 180(3) y
F4A B1B F4B B1A 158(4) y
F1B B1B F4B B1A 70(2) y
F3A B1B F4B B1A -88(3) y
F3B B1B F4B B1A -172(3) y
F2B B1B F4B B1A -56(2) y
F1A B1B F4B B1A 52(2) y
F2A B1B F4B B1A -22(2) y
F4A B1B F4B F2A -180(3) y
F1B B1B F4B F2A 91.80(15) y
F3A B1B F4B F2A -66(2) y
F3B B1B F4B F2A -149.70(13) y
F2B B1B F4B F2A -34.00(11) y
F1A B1B F4B F2A 73.90(13) y
F1B B1A F4B F4A -63(3) y
F2B B1A F4B F4A 125(2) y
F1A B1A F4B F4A -88(2) y
F2A B1A F4B F4A 173(3) y
F3A B1A F4B F4A 71(3) y
F3B B1A F4B F4A 25(2) y
F1B B1A F4B B1B -82(3) y
F2B B1A F4B B1B 107(3) y
F1A B1A F4B B1B -107(3) y
F2A B1A F4B B1B 154(3) y
F3A B1A F4B B1B 52(2) y
F4A B1A F4B B1B -19(3) y
F3B B1A F4B B1B 6(2) y
F1B B1A F4B F2A 123.80(15) y
F2B B1A F4B F2A -47.80(12) y
F1A B1A F4B F2A 99.00(13) y
F3A B1A F4B F2A -102.00(16) y
F4A B1A F4B F2A -173(3) y
F3B B1A F4B F2A -148.30(12) y
F2B F2A F4B F4A 39(4) y
B1A F2A F4B F4A -8(3) y
B1B F2A F4B F4A 0(3) y
F2B F2A F4B B1B 39.80(12) y
B1A F2A F4B B1B -7.4(7) y
F2B F2A F4B B1A 47.30(12) y
B1B F2A F4B B1A 7.4(7) y
